data_1508297
loop_
_publ_author_name
'Lehnherr, Dan'
'Waterloo, Andreas R.'
'Goetz, Katelyn P.'
'Payne, Marcia M.'
'Hampel, Frank'
'Anthony, John E.'
'Jurchescu, Oana D.'
'Tykwinski, Rik R.'

_publ_section_title
;
 Isomerically pure syn-anthradithiophenes: synthesis, properties, and FET
 performance.
;
_journal_issue 14
_journal_name_full 'Organic letters'
_journal_page_first 3660
_journal_page_last 3663
_journal_paper_doi 10.1021/ol301503k
_journal_volume 14
_journal_year 2012
_chemical_formula_moiety 'C40 H48 F2 S2 Si2'
_chemical_formula_sum 'C40 H48 F2 S2 Si2'
_chemical_formula_weight 687.08
_chemical_name_systematic
;
 ? 
;
_space_group_crystal_system triclinic
_space_group_IT_number 2
_space_group_name_Hall '-P 1'
_space_group_name_H-M_alt 'P -1'
_symmetry_space_group_name_Hall '-P 1'
_symmetry_space_group_name_H-M 'P -1'
_atom_sites_solution_hydrogens geom
_atom_sites_solution_primary direct
_atom_sites_solution_secondary difmap
_audit_creation_date 2012-06-20
_audit_creation_method
;
  Olex2 1.2
  (compiled 2012.05.09 svn.r2324, GUI svn.r4230)
;
_cell_angle_alpha 100.990(7)
_cell_angle_beta 92.320(7)
_cell_angle_gamma 98.594(8)
_cell_formula_units_Z 1
_cell_length_a 7.5855(7)
_cell_length_b 8.1701(8)
_cell_length_c 16.2295(12)
_cell_measurement_reflns_used 2718
_cell_measurement_temperature 172.9
_cell_measurement_theta_max 73.2068
_cell_measurement_theta_min 5.5631
_cell_volume 973.81(15)
_computing_cell_refinement
;
CrysAlisPro, Agilent Technologies,
Version 1.171.35.11 (release 16-05-2011 CrysAlis171 .NET)
(compiled May 16 2011,17:55:39)
;
_computing_data_collection
;
CrysAlisPro, Agilent Technologies,
Version 1.171.35.11 (release 16-05-2011 CrysAlis171 .NET)
(compiled May 16 2011,17:55:39)
;
_computing_data_reduction
;
CrysAlisPro, Agilent Technologies,
Version 1.171.35.11 (release 16-05-2011 CrysAlis171 .NET)
(compiled May 16 2011,17:55:39)
;
_computing_molecular_graphics
;
O. V. Dolomanov, L. J. Bourhis, R. J. Gildea, J. A. K. Howard and H. Puschmann,
OLEX2: a complete structure solution, refinement and analysis program.
J. Appl. Cryst. (2009). 42, 339-341.
;
_computing_publication_material
;
O. V. Dolomanov, L. J. Bourhis, R. J. Gildea, J. A. K. Howard and H. Puschmann,
OLEX2: a complete structure solution, refinement and analysis program.
J. Appl. Cryst. (2009). 42, 339-341.
;
_computing_structure_refinement
;
SHELXL, G.M. Sheldrick, Acta Cryst.
(2008). A64, 112-122
;
_computing_structure_solution
;
SHELXS, G.M. Sheldrick, Acta Cryst.
(2008). A64, 112-122
;
_diffrn_ambient_temperature 172.9
_diffrn_detector_area_resol_mean 10.6144
_diffrn_measured_fraction_theta_full 0.965
_diffrn_measured_fraction_theta_max 0.965
_diffrn_measurement_details
;
  1 omega  -50.00   23.00   1.0000    1.5000
omega____ theta____ kappa____ phi______ frames
    -      -41.1678   38.0000   90.0000 73

  2 omega  -78.00   -3.00   1.0000    1.5000
omega____ theta____ kappa____ phi______ frames
    -      -41.1678  125.0000   60.0000 75

  3 omega  -43.00   25.00   1.0000    1.5000
omega____ theta____ kappa____ phi______ frames
    -      -41.1678   38.0000 -120.0000 68

  4 omega  -47.00    9.00   1.0000    1.5000
omega____ theta____ kappa____ phi______ frames
    -      -41.1678   38.0000  -30.0000 56

  5 omega  -22.00   29.00   1.0000    1.5000
omega____ theta____ kappa____ phi______ frames
    -      -41.1678   38.0000    0.0000 51

  6 omega   48.00   92.00   1.0000    1.5000
omega____ theta____ kappa____ phi______ frames
    -       41.1678 -125.0000  -30.0000 44

  7 omega  101.00  177.00   1.0000    6.0000
omega____ theta____ kappa____ phi______ frames
    -      107.6436  125.0000  150.0000 76

  8 omega   61.00  178.00   1.0000    6.0000
omega____ theta____ kappa____ phi______ frames
    -      107.6436   15.0000  -90.0000 117

  9 omega   29.00   68.00   1.0000    6.0000
omega____ theta____ kappa____ phi______ frames
    -      107.6436  -77.0000 -120.0000 39

 10 omega   67.00  141.00   1.0000    6.0000
omega____ theta____ kappa____ phi______ frames
    -      107.6436  -77.0000   90.0000 74

 11 omega   57.00   98.00   1.0000    6.0000
omega____ theta____ kappa____ phi______ frames
    -      107.6436  -45.0000 -150.0000 41

 12 omega   35.00   84.00   1.0000    6.0000
omega____ theta____ kappa____ phi______ frames
    -      107.6436  -45.0000   90.0000 49

 13 omega   93.00  172.00   1.0000    6.0000
omega____ theta____ kappa____ phi______ frames
    -      107.6436   45.0000  -30.0000 79

 14 omega   67.00   97.00   1.0000    6.0000
omega____ theta____ kappa____ phi______ frames
    -      107.6436  -45.0000  -90.0000 30

 15 omega   47.00   93.00   1.0000    6.0000
omega____ theta____ kappa____ phi______ frames
    -      107.6436  -45.0000   30.0000 46

 16 omega   88.00  120.00   1.0000    6.0000
omega____ theta____ kappa____ phi______ frames
    -      107.6436  -77.0000 -120.0000 32

 17 omega   71.00  119.00   1.0000    6.0000
omega____ theta____ kappa____ phi______ frames
    -      107.6436 -125.0000  126.0000 48

 18 omega  101.00  150.00   1.0000    6.0000
omega____ theta____ kappa____ phi______ frames
    -      107.6436  125.0000 -180.0000 49

 19 omega   91.00  116.00   1.0000    6.0000
omega____ theta____ kappa____ phi______ frames
    -      107.6436 -114.0000 -163.0000 25

 20 omega   73.00  110.00   1.0000    6.0000
omega____ theta____ kappa____ phi______ frames
    -      107.6436 -115.0000  -70.0000 37
;
_diffrn_measurement_device_type 'SuperNova, Dual, Cu at zero, Atlas'
_diffrn_measurement_method '\w scans'
_diffrn_orient_matrix_UB_11 -0.1430173000
_diffrn_orient_matrix_UB_12 0.1165400000
_diffrn_orient_matrix_UB_13 0.0081163000
_diffrn_orient_matrix_UB_21 -0.1452894000
_diffrn_orient_matrix_UB_22 -0.1526297000
_diffrn_orient_matrix_UB_23 0.0015092000
_diffrn_orient_matrix_UB_31 0.0289746000
_diffrn_orient_matrix_UB_32 0.0314765000
_diffrn_orient_matrix_UB_33 0.0965897000
_diffrn_radiation_monochromator mirror
_diffrn_radiation_type 'Cu K\a'
_diffrn_radiation_wavelength 1.5418
_diffrn_reflns_av_R_equivalents 0.0236
_diffrn_reflns_av_unetI/netI 0.0379
_diffrn_reflns_limit_h_max 8
_diffrn_reflns_limit_h_min -9
_diffrn_reflns_limit_k_max 9
_diffrn_reflns_limit_k_min -9
_diffrn_reflns_limit_l_max 20
_diffrn_reflns_limit_l_min -10
_diffrn_reflns_number 6377
_diffrn_reflns_theta_full 73.37
_diffrn_reflns_theta_max 73.37
_diffrn_reflns_theta_min 5.57
_diffrn_source 'SuperNova (Cu) X-ray Source'
_exptl_absorpt_coefficient_mu 2.105
_exptl_absorpt_correction_T_max 0.800
_exptl_absorpt_correction_T_min 0.680
_exptl_absorpt_correction_type analytical
_exptl_absorpt_process_details
;
CrysAlisPro, Agilent Technologies,
Version 1.171.35.11 (release 16-05-2011 CrysAlis171 .NET)
(compiled May 16 2011,17:55:39)
Analytical numeric absorption correction using a multifaceted crystal
            model based on expressions derived by R.C. Clark & J.S. Reid.
(Clark, R. C. & Reid, J. S. (1995). Acta Cryst. A51, 887-897)
;
_exptl_crystal_colour 'clear dark red'
_exptl_crystal_colour_lustre clear
_exptl_crystal_colour_modifier dark
_exptl_crystal_colour_primary red
_exptl_crystal_density_diffrn 1.172
_exptl_crystal_density_method 'not measured'
_exptl_crystal_description block
_exptl_crystal_F_000 366
_exptl_crystal_recrystallization_method 'crystallized from DCM and Acetone'
_exptl_crystal_size_max 0.2756
_exptl_crystal_size_mid 0.1834
_exptl_crystal_size_min 0.1503
_refine_diff_density_max 0.521
_refine_diff_density_min -0.461
_refine_diff_density_rms 0.061
_refine_ls_extinction_method none
_refine_ls_goodness_of_fit_ref 1.070
_refine_ls_hydrogen_treatment mixed
_refine_ls_matrix_type full
_refine_ls_number_parameters 215
_refine_ls_number_reflns 3776
_refine_ls_number_restraints 11
_refine_ls_restrained_S_all 1.076
_refine_ls_R_factor_all 0.0823
_refine_ls_R_factor_gt 0.0712
_refine_ls_shift/su_max 0.001
_refine_ls_shift/su_mean 0.000
_refine_ls_structure_factor_coef Fsqd
_refine_ls_weighting_details 'calc w=1/[\s^2^(Fo^2^)+(0.1039P)^2^+0.6812P] where P=(Fo^2^+2Fc^2^)/3'
_refine_ls_weighting_scheme calc
_refine_ls_wR_factor_gt 0.1944
_refine_ls_wR_factor_ref 0.2083
_reflns_number_gt 3126
_reflns_number_total 3776
_reflns_threshold_expression >2sigma(I)
_cod_data_source_file ol301503k_si_002.cif
_cod_data_source_block syn-2b
_cod_depositor_comments 'Adding full bibliography for 1508296--1508298.cif.'
_cod_database_code 1508297
_chemical_oxdiff_formula 'C40 H48 F2 S2 Si2'
_reflns_odcompleteness_completeness 99.83
_reflns_odcompleteness_iscentric 1
_reflns_odcompleteness_theta 66.97

loop_
_space_group_symop_id
_space_group_symop_operation_xyz
1 'x, y, z'
2 '-x, -y, -z'

loop_
_atom_site_label
_atom_site_type_symbol
_atom_site_fract_x
_atom_site_fract_y
_atom_site_fract_z
_atom_site_U_iso_or_equiv
_atom_site_adp_type
_atom_site_occupancy
_atom_site_symmetry_multiplicity
_atom_site_calc_flag
_atom_site_refinement_flags
_atom_site_disorder_assembly
_atom_site_disorder_group
C1 C -0.1278(3) -0.3925(3) 1.16078(16) 0.0401(6) Uani 1 1 d . . .
C2 C -0.1894(4) -0.3426(4) 1.22638(18) 0.0477(7) Uani 1 1 d . A .
C3 C -0.190(2) -0.372(2) 1.4082(10) 0.0792(7) Uani 0.424(13) 1 d P A 1
H3 H -0.2395 -0.4909 1.3870 0.095 Uiso 0.424(13) 1 calc PR A 1
C3' C -0.1746(16) -0.3184(14) 1.4141(7) 0.0792(7) Uani 0.576(13) 1 d P A 2
H3' H -0.1959 -0.4421 1.3995 0.095 Uiso 0.576(13) 1 calc PR A 2
C3A C -0.0128(16) -0.377(2) 1.4057(7) 0.0792(7) Uani 0.424(13) 1 d P A 1
H3AA H 0.0063 -0.4669 1.3609 0.119 Uiso 0.424(13) 1 calc PR A 1
H3AB H 0.0327 -0.3977 1.4583 0.119 Uiso 0.424(13) 1 calc PR A 1
H3AC H 0.0483 -0.2717 1.3962 0.119 Uiso 0.424(13) 1 calc PR A 1
C3B C -0.280(2) -0.337(2) 1.4891(10) 0.0792(7) Uani 0.424(13) 1 d P A 1
H3BA H -0.2475 -0.2201 1.5150 0.119 Uiso 0.424(13) 1 calc PR A 1
H3BB H -0.2419 -0.4056 1.5263 0.119 Uiso 0.424(13) 1 calc PR A 1
H3BC H -0.4068 -0.3640 1.4775 0.119 Uiso 0.424(13) 1 calc PR A 1
C3C C 0.0213(12) -0.2836(16) 1.4244(5) 0.0792(7) Uani 0.576(13) 1 d P A 2
H3CA H 0.0695 -0.3332 1.3735 0.119 Uiso 0.576(13) 1 calc PR A 2
H3CB H 0.0619 -0.3311 1.4700 0.119 Uiso 0.576(13) 1 calc PR A 2
H3CC H 0.0608 -0.1637 1.4364 0.119 Uiso 0.576(13) 1 calc PR A 2
C3D C -0.2595(17) -0.2883(15) 1.4967(7) 0.0792(7) Uani 0.576(13) 1 d P A 2
H3DA H -0.2630 -0.1699 1.5144 0.119 Uiso 0.576(13) 1 calc PR A 2
H3DB H -0.1906 -0.3258 1.5384 0.119 Uiso 0.576(13) 1 calc PR A 2
H3DC H -0.3789 -0.3500 1.4902 0.119 Uiso 0.576(13) 1 calc PR A 2
C4 C -0.5356(12) -0.3381(13) 1.3094(6) 0.0792(7) Uani 0.507(9) 1 d PD A 1
H4 H -0.5867 -0.2919 1.3616 0.095 Uiso 0.507(9) 1 calc PR A 1
C4' C -0.5326(12) -0.3901(13) 1.3082(7) 0.0792(7) Uani 0.493(9) 1 d PD A 2
H4' H -0.5960 -0.3491 1.3575 0.095 Uiso 0.493(9) 1 calc PR A 2
C4A C -0.6201(13) -0.2689(16) 1.2387(5) 0.0792(7) Uani 0.507(9) 1 d PD A 1
H4AA H -0.5969 -0.1477 1.2519 0.119 Uiso 0.507(9) 1 calc PR A 1
H4AB H -0.7468 -0.3070 1.2331 0.119 Uiso 0.507(9) 1 calc PR A 1
H4AC H -0.5695 -0.3086 1.1868 0.119 Uiso 0.507(9) 1 calc PR A 1
C4B C -0.5810(13) -0.5240(14) 1.2953(6) 0.0792(7) Uani 0.507(9) 1 d PD A 1
H4BA H -0.5164 -0.5739 1.2499 0.119 Uiso 0.507(9) 1 calc PR A 1
H4BB H -0.7071 -0.5572 1.2811 0.119 Uiso 0.507(9) 1 calc PR A 1
H4BC H -0.5490 -0.5616 1.3455 0.119 Uiso 0.507(9) 1 calc PR A 1
C4C C -0.6419(13) -0.3745(16) 1.2301(5) 0.0792(7) Uani 0.493(9) 1 d PD A 2
H4CA H -0.6591 -0.2593 1.2341 0.119 Uiso 0.493(9) 1 calc PR A 2
H4CB H -0.7560 -0.4456 1.2260 0.119 Uiso 0.493(9) 1 calc PR A 2
H4CC H -0.5795 -0.4086 1.1811 0.119 Uiso 0.493(9) 1 calc PR A 2
C4D C -0.5334(14) -0.5834(14) 1.3024(6) 0.0792(7) Uani 0.493(9) 1 d PD A 2
H4DA H -0.4757 -0.6275 1.2533 0.119 Uiso 0.493(9) 1 calc PR A 2
H4DB H -0.6545 -0.6405 1.2986 0.119 Uiso 0.493(9) 1 calc PR A 2
H4DC H -0.4704 -0.6009 1.3517 0.119 Uiso 0.493(9) 1 calc PR A 2
C5 C -0.3105(13) -0.0389(13) 1.3205(6) 0.0792(7) Uani 0.502(5) 1 d P A 1
H5 H -0.3925 -0.0553 1.2704 0.095 Uiso 0.502(5) 1 calc PR A 1
C5' C -0.2236(13) -0.0245(13) 1.3548(6) 0.0792(7) Uani 0.498(5) 1 d P A 2
H5' H -0.1437 -0.0366 1.4015 0.095 Uiso 0.498(5) 1 calc PR A 2
C5A C -0.4240(14) 0.0417(14) 1.3866(6) 0.0792(7) Uani 0.502(5) 1 d P A 1
H5AA H -0.5464 -0.0113 1.3744 0.119 Uiso 0.502(5) 1 calc PR A 1
H5AB H -0.4147 0.1600 1.3861 0.119 Uiso 0.502(5) 1 calc PR A 1
H5AC H -0.3826 0.0274 1.4411 0.119 Uiso 0.502(5) 1 calc PR A 1
C5B C -0.1717(13) 0.0740(13) 1.2994(5) 0.0792(7) Uani 0.502(5) 1 d P A 1
H5BA H -0.0852 0.1131 1.3465 0.119 Uiso 0.502(5) 1 calc PR A 1
H5BB H -0.2184 0.1684 1.2847 0.119 Uiso 0.502(5) 1 calc PR A 1
H5BC H -0.1158 0.0183 1.2523 0.119 Uiso 0.502(5) 1 calc PR A 1
C5C C -0.3355(14) 0.0661(14) 1.4136(6) 0.0792(7) Uani 0.498(5) 1 d P A 2
H5CA H -0.4557 0.0060 1.4061 0.119 Uiso 0.498(5) 1 calc PR A 2
H5CB H -0.3348 0.1776 1.4028 0.119 Uiso 0.498(5) 1 calc PR A 2
H5CC H -0.2889 0.0737 1.4703 0.119 Uiso 0.498(5) 1 calc PR A 2
C5D C -0.0872(13) 0.0554(14) 1.3202(6) 0.0792(7) Uani 0.498(5) 1 d P A 2
H5DA H 0.0238 0.0398 1.3458 0.119 Uiso 0.498(5) 1 calc PR A 2
H5DB H -0.0942 0.1737 1.3291 0.119 Uiso 0.498(5) 1 calc PR A 2
H5DC H -0.0935 0.0098 1.2609 0.119 Uiso 0.498(5) 1 calc PR A 2
C21 C -0.0605(3) -0.4477(3) 1.08059(15) 0.0351(5) Uani 1 1 d . . .
C22 C 0.0440(3) -0.3281(3) 1.04257(16) 0.0350(5) Uani 1 1 d . . .
C23 C 0.0897(3) -0.1572(3) 1.08387(17) 0.0401(6) Uani 1 1 d . B .
H23 H 0.0538 -0.1221 1.1376 0.048 Uiso 1 1 calc R . .
C24 C 0.1871(4) -0.0433(3) 1.04449(19) 0.0431(6) Uani 1 1 d D . .
C26 C 0.3623(19) 0.1830(13) 0.9901(12) 0.059(3) Uani 0.495(3) 1 d PD B 1
C26' C 0.3267(19) 0.2094(12) 1.0190(12) 0.059(3) Uani 0.505(3) 1 d PD B 2
C27 C 0.3517(17) 0.0383(14) 0.9164(9) 0.0365(14) Uani 0.495(3) 1 d PD B 1
H27 H 0.3944 0.0300 0.8631 0.044 Uiso 0.495(3) 1 calc PR B 1
C27' C 0.2381(10) 0.146(2) 1.0934(8) 0.0365(14) Uani 0.505(3) 1 d PD B 2
H27' H 0.2208 0.2000 1.1477 0.044 Uiso 0.505(3) 1 calc PR B 2
C28 C 0.2422(3) -0.0949(3) 0.96171(19) 0.0425(6) Uani 1 1 d D B .
C29 C 0.2035(3) -0.2591(3) 0.92096(17) 0.0399(6) Uani 1 1 d . . .
H29 H 0.2421 -0.2916 0.8675 0.048 Uiso 1 1 calc R B .
C30 C 0.1040(3) -0.3813(3) 0.96028(15) 0.0346(5) Uani 1 1 d . . .
F1 F 0.4430(8) 0.3386(7) 0.9838(4) 0.0719(13) Uani 0.495(3) 1 d PD B 1
F1' F 0.4004(8) 0.3728(7) 1.0287(4) 0.0719(13) Uani 0.505(3) 1 d PD B 2
Si1 Si -0.29416(12) -0.26625(12) 1.32329(5) 0.0540(3) Uani 1 1 d D . .
S1 S 0.2637(3) 0.1675(7) 1.0799(3) 0.0534(5) Uani 0.495(3) 1 d PD B 1
S1' S 0.3548(5) 0.0789(4) 0.9290(3) 0.0534(5) Uani 0.505(3) 1 d PD B 2

loop_
_atom_site_aniso_label
_atom_site_aniso_U_11
_atom_site_aniso_U_22
_atom_site_aniso_U_33
_atom_site_aniso_U_23
_atom_site_aniso_U_13
_atom_site_aniso_U_12
C1 0.0377(13) 0.0452(14) 0.0393(13) 0.0127(11) 0.0079(10) 0.0057(11)
C2 0.0475(15) 0.0584(17) 0.0396(14) 0.0113(12) 0.0122(12) 0.0112(13)
C3 0.0744(13) 0.107(2) 0.0596(11) 0.0141(14) 0.0135(9) 0.0267(16)
C3' 0.0744(13) 0.107(2) 0.0596(11) 0.0141(14) 0.0135(9) 0.0267(16)
C3A 0.0744(13) 0.107(2) 0.0596(11) 0.0141(14) 0.0135(9) 0.0267(16)
C3B 0.0744(13) 0.107(2) 0.0596(11) 0.0141(14) 0.0135(9) 0.0267(16)
C3C 0.0744(13) 0.107(2) 0.0596(11) 0.0141(14) 0.0135(9) 0.0267(16)
C3D 0.0744(13) 0.107(2) 0.0596(11) 0.0141(14) 0.0135(9) 0.0267(16)
C4 0.0744(13) 0.107(2) 0.0596(11) 0.0141(14) 0.0135(9) 0.0267(16)
C4' 0.0744(13) 0.107(2) 0.0596(11) 0.0141(14) 0.0135(9) 0.0267(16)
C4A 0.0744(13) 0.107(2) 0.0596(11) 0.0141(14) 0.0135(9) 0.0267(16)
C4B 0.0744(13) 0.107(2) 0.0596(11) 0.0141(14) 0.0135(9) 0.0267(16)
C4C 0.0744(13) 0.107(2) 0.0596(11) 0.0141(14) 0.0135(9) 0.0267(16)
C4D 0.0744(13) 0.107(2) 0.0596(11) 0.0141(14) 0.0135(9) 0.0267(16)
C5 0.0744(13) 0.107(2) 0.0596(11) 0.0141(14) 0.0135(9) 0.0267(16)
C5' 0.0744(13) 0.107(2) 0.0596(11) 0.0141(14) 0.0135(9) 0.0267(16)
C5A 0.0744(13) 0.107(2) 0.0596(11) 0.0141(14) 0.0135(9) 0.0267(16)
C5B 0.0744(13) 0.107(2) 0.0596(11) 0.0141(14) 0.0135(9) 0.0267(16)
C5C 0.0744(13) 0.107(2) 0.0596(11) 0.0141(14) 0.0135(9) 0.0267(16)
C5D 0.0744(13) 0.107(2) 0.0596(11) 0.0141(14) 0.0135(9) 0.0267(16)
C21 0.0319(11) 0.0433(13) 0.0325(11) 0.0108(10) 0.0082(9) 0.0079(10)
C22 0.0316(11) 0.0379(12) 0.0375(12) 0.0110(10) 0.0042(9) 0.0070(10)
C23 0.0371(13) 0.0420(14) 0.0420(13) 0.0085(11) 0.0050(10) 0.0085(11)
C24 0.0350(13) 0.0374(14) 0.0571(16) 0.0122(11) -0.0021(11) 0.0043(10)
C26 0.036(5) 0.035(3) 0.110(12) 0.028(5) -0.007(4) 0.003(3)
C26' 0.036(5) 0.035(3) 0.110(12) 0.028(5) -0.007(4) 0.003(3)
C27 0.032(2) 0.024(4) 0.053(3) 0.011(2) 0.007(2) -0.001(2)
C27' 0.032(2) 0.024(4) 0.053(3) 0.011(2) 0.007(2) -0.001(2)
C28 0.0329(12) 0.0418(14) 0.0573(16) 0.0235(12) 0.0045(11) 0.0026(10)
C29 0.0351(12) 0.0473(15) 0.0417(13) 0.0188(11) 0.0103(10) 0.0063(11)
C30 0.0294(11) 0.0406(13) 0.0365(12) 0.0139(10) 0.0059(9) 0.0055(9)
F1 0.061(3) 0.047(2) 0.109(4) 0.037(3) -0.009(2) -0.0096(16)
F1' 0.061(3) 0.047(2) 0.109(4) 0.037(3) -0.009(2) -0.0096(16)
Si1 0.0570(5) 0.0718(6) 0.0379(4) 0.0104(4) 0.0186(3) 0.0211(4)
S1 0.0447(8) 0.0435(14) 0.0747(14) 0.0221(7) 0.0027(7) 0.0032(9)
S1' 0.0447(8) 0.0435(14) 0.0747(14) 0.0221(7) 0.0027(7) 0.0032(9)

loop_
_atom_type_symbol
_atom_type_description
_atom_type_scat_dispersion_real
_atom_type_scat_dispersion_imag
_atom_type_scat_source
C C 0.0181 0.0091 'International Tables Vol C Tables 4.2.6.8 and 6.1.1.4'
H H 0.0000 0.0000 'International Tables Vol C Tables 4.2.6.8 and 6.1.1.4'
F F 0.0727 0.0534 'International Tables Vol C Tables 4.2.6.8 and 6.1.1.4'
Si Si 0.2541 0.3302 'International Tables Vol C Tables 4.2.6.8 and 6.1.1.4'
S S 0.3331 0.5567 'International Tables Vol C Tables 4.2.6.8 and 6.1.1.4'

loop_
_exptl_crystal_face_index_h
_exptl_crystal_face_index_k
_exptl_crystal_face_index_l
_exptl_crystal_face_perp_dist
_exptl_oxdiff_crystal_face_indexfrac_h
_exptl_oxdiff_crystal_face_indexfrac_k
_exptl_oxdiff_crystal_face_indexfrac_l
_exptl_oxdiff_crystal_face_x
_exptl_oxdiff_crystal_face_y
_exptl_oxdiff_crystal_face_z
0 -5 6 0.1034 -0.0071 -4.9987 6.0088 -0.5328 0.7730 0.4228
0 5 -6 0.1034 0.0071 4.9987 -6.0088 0.5328 -0.7730 -0.4228
0 0 -10 0.0902 0.0075 -0.0087 -10.0003 -0.0833 -0.0148 -0.9660
0 0 10 0.0739 -0.0075 0.0087 10.0003 0.0833 0.0148 0.9660
-5 0 -3 0.0645 -4.9969 -0.0032 -3.0099 0.6898 0.7219 -0.4356
4 0 5 0.0768 3.9956 0.0048 5.0080 -0.5302 -0.5737 0.5996
4 0 -6 0.0799 4.0038 -0.0048 -5.9923 -0.6218 -0.5900 -0.4629
-5 3 -1 0.0752 -4.9968 3.0009 -1.0151 1.0561 0.2664 -0.1484
-4 0 6 0.0777 -4.0038 0.0048 5.9923 0.6218 0.5900 0.4629
1 3 7 0.0938 0.9962 3.0086 6.9970 0.2649 -0.5934 0.7994
4 -3 4 0.0917 3.9948 -2.9984 4.0132 -0.8882 -0.1167 0.4090
4 2 2 0.0773 3.9989 2.0038 2.0045 -0.3221 -0.8838 0.3725
-4 -2 4 0.0746 -4.0033 -1.9985 3.9957 0.3721 0.8927 0.2070
-4 -1 -4 0.0696 -3.9968 -1.0047 -4.0063 0.4220 0.7280 -0.5344

loop_
_geom_angle_atom_site_label_1
_geom_angle_atom_site_label_2
_geom_angle_atom_site_label_3
_geom_angle
_geom_angle_site_symmetry_1
C2 C1 C21 177.1(3) .
C1 C2 Si1 177.0(3) .
C3A C3 C3B 122.9(13) .
C3A C3 Si1 116.0(11) .
C3B C3 Si1 110.7(10) .
C3C C3' C3D 112.5(9) .
C3C C3' Si1 120.3(7) .
C3D C3' Si1 116.5(8) .
C4A C4 Si1 111.0(7) .
C4B C4 C4A 111.3(8) .
C4B C4 Si1 112.1(6) .
C4C C4' C4D 106.0(8) .
C4C C4' Si1 115.3(7) .
C4D C4' Si1 111.7(6) .
C5A C5 Si1 113.9(7) .
C5B C5 C5A 113.9(9) .
C5B C5 Si1 123.5(7) .
C5C C5' Si1 116.2(7) .
C5D C5' C5C 122.6(10) .
C5D C5' Si1 121.1(7) .
C22 C21 C1 119.2(2) .
C30 C21 C1 119.7(2) 2_547
C30 C21 C22 121.1(2) 2_547
C21 C22 C30 119.3(2) .
C23 C22 C21 121.2(2) .
C23 C22 C30 119.5(2) .
C24 C23 C22 119.8(2) .
C23 C24 C27' 118.3(4) .
C23 C24 C28 120.8(2) .
C23 C24 S1 129.7(3) .
C27' C24 S1 11.4(4) .
C28 C24 C27' 120.9(4) .
C28 C24 S1 109.5(2) .
C27 C26 S1 123.6(9) .
F1 C26 C27 119.8(12) .
F1 C26 S1 116.4(9) .
C27' C26' S1' 122.6(8) .
F1' C26' C27' 119.3(11) .
F1' C26' S1' 117.8(9) .
C26 C27 C28 94.7(10) .
C26' C27' C24 94.5(9) .
C24 C28 C27 120.3(4) .
C24 C28 S1' 109.2(2) .
C27 C28 S1' 11.1(4) .
C29 C28 C24 120.8(2) .
C29 C28 C27 118.9(4) .
C29 C28 S1' 130.0(3) .
C28 C29 C30 120.0(2) .
C21 C30 C22 119.5(2) 2_547
C21 C30 C29 121.3(2) 2_547
C29 C30 C22 119.1(2) .
C2 Si1 C3 104.7(4) .
C2 Si1 C3' 109.6(4) .
C2 Si1 C4' 105.0(3) .
C2 Si1 C5 104.6(3) .
C2 Si1 C5' 108.5(3) .
C3' Si1 C3 12.4(6) .
C3' Si1 C4' 109.2(5) .
C3' Si1 C5 120.0(5) .
C3' Si1 C5' 96.4(5) .
C4 Si1 C2 110.0(3) .
C4 Si1 C3 109.5(6) .
C4 Si1 C3' 116.6(5) .
C4 Si1 C4' 12.8(4) .
C4 Si1 C5 94.7(4) .
C4 Si1 C5' 114.8(4) .
C4' Si1 C3 100.4(6) .
C4' Si1 C5' 127.3(4) .
C5 Si1 C3 132.2(6) .
C5 Si1 C4' 107.5(4) .
C5 Si1 C5' 24.9(3) .
C5' Si1 C3 108.8(6) .
C26 S1 C24 91.8(5) .
C26' S1' C28 92.5(5) .

loop_
_geom_bond_atom_site_label_1
_geom_bond_atom_site_label_2
_geom_bond_distance
_geom_bond_site_symmetry_2
C1 C2 1.204(4) .
C1 C21 1.434(3) .
C2 Si1 1.836(3) .
C3 C3A 1.350(19) .
C3 C3B 1.502(19) .
C3 Si1 1.960(17) .
C3' C3C 1.468(14) .
C3' C3D 1.505(14) .
C3' Si1 1.850(12) .
C4 C4A 1.530(10) .
C4 C4B 1.477(11) .
C4 Si1 1.829(9) .
C4' C4C 1.523(10) .
C4' C4D 1.563(11) .
C4' Si1 1.918(10) .
C5 C5A 1.516(11) .
C5 C5B 1.392(13) .
C5 Si1 1.889(10) .
C5' C5C 1.470(11) .
C5' C5D 1.340(13) .
C5' Si1 1.930(10) .
C21 C22 1.415(3) .
C21 C30 1.411(4) 2_547
C22 C23 1.413(4) .
C22 C30 1.438(4) .
C23 C24 1.371(4) .
C24 C27' 1.582(19) .
C24 C28 1.428(4) .
C24 S1 1.713(6) .
C26 C27 1.504(15) .
C26 F1 1.351(10) .
C26 S1 1.682(13) .
C26' C27' 1.542(16) .
C26' F1' 1.345(10) .
C26' S1' 1.677(13) .
C27 C28 1.580(19) .
C28 C29 1.361(4) .
C28 S1' 1.729(6) .
C29 C30 1.425(3) .
C30 C21 1.411(4) 2_547

loop_
_geom_torsion_atom_site_label_1
_geom_torsion_atom_site_label_2
_geom_torsion_atom_site_label_3
_geom_torsion_atom_site_label_4
_geom_torsion
_geom_torsion_site_symmetry_1
_geom_torsion_site_symmetry_4
C1 C2 Si1 C3 147(5) . .
C1 C2 Si1 C3' 159(5) . .
C1 C2 Si1 C4 30(5) . .
C1 C2 Si1 C4' 42(5) . .
C1 C2 Si1 C5 -71(5) . .
C1 C2 Si1 C5' -97(5) . .
C1 C21 C22 C23 2.9(4) . .
C1 C21 C22 C30 -176.8(2) . .
C2 C1 C21 C22 71(6) . .
C2 C1 C21 C30 -107(6) . 2_547
C3A C3 Si1 C2 40.8(11) . .
C3A C3 Si1 C3' -74(4) . .
C3A C3 Si1 C4 158.7(10) . .
C3A C3 Si1 C4' 149.5(10) . .
C3A C3 Si1 C5 -85.2(12) . .
C3A C3 Si1 C5' -75.0(11) . .
C3B C3 Si1 C2 -173.2(8) . .
C3B C3 Si1 C3' 72(3) . .
C3B C3 Si1 C4 -55.3(10) . .
C3B C3 Si1 C4' -64.5(10) . .
C3B C3 Si1 C5 60.8(12) . .
C3B C3 Si1 C5' 71.0(10) . .
C3C C3' Si1 C2 47.0(8) . .
C3C C3' Si1 C3 115(4) . .
C3C C3' Si1 C4 172.7(7) . .
C3C C3' Si1 C4' 161.5(7) . .
C3C C3' Si1 C5 -73.9(8) . .
C3C C3' Si1 C5' -65.3(8) . .
C3D C3' Si1 C2 -171.1(6) . .
C3D C3' Si1 C3 -103(4) . .
C3D C3' Si1 C4 -45.4(9) . .
C3D C3' Si1 C4' -56.6(8) . .
C3D C3' Si1 C5 68.0(9) . .
C3D C3' Si1 C5' 76.6(8) . .
C4A C4 Si1 C2 -61.1(7) . .
C4A C4 Si1 C3 -175.7(7) . .
C4A C4 Si1 C3' 173.3(6) . .
C4A C4 Si1 C4' -130(3) . .
C4A C4 Si1 C5 46.3(7) . .
C4A C4 Si1 C5' 61.6(8) . .
C4B C4 Si1 C2 64.1(7) . .
C4B C4 Si1 C3 -50.5(8) . .
C4B C4 Si1 C3' -61.5(8) . .
C4B C4 Si1 C4' -5(2) . .
C4B C4 Si1 C5 171.5(7) . .
C4B C4 Si1 C5' -173.2(6) . .
C4C C4' Si1 C2 -56.5(7) . .
C4C C4' Si1 C3 -164.9(8) . .
C4C C4' Si1 C3' -173.9(7) . .
C4C C4' Si1 C4 58(2) . .
C4C C4' Si1 C5 54.5(8) . .
C4C C4' Si1 C5' 71.6(9) . .
C4D C4' Si1 C2 64.5(7) . .
C4D C4' Si1 C3 -43.9(8) . .
C4D C4' Si1 C3' -52.9(8) . .
C4D C4' Si1 C4 179(3) . .
C4D C4' Si1 C5 175.5(6) . .
C4D C4' Si1 C5' -167.4(6) . .
C5A C5 Si1 C2 169.4(7) . .
C5A C5 Si1 C3 -64.6(11) . .
C5A C5 Si1 C3' -67.3(9) . .
C5A C5 Si1 C4 57.3(8) . .
C5A C5 Si1 C4' 58.1(8) . .
C5A C5 Si1 C5' -88.0(11) . .
C5B C5 Si1 C2 -44.9(9) . .
C5B C5 Si1 C3 81.2(11) . .
C5B C5 Si1 C3' 78.5(9) . .
C5B C5 Si1 C4 -157.0(9) . .
C5B C5 Si1 C4' -156.1(8) . .
C5B C5 Si1 C5' 57.7(10) . .
C5C C5' Si1 C2 161.3(7) . .
C5C C5' Si1 C3 -85.4(9) . .
C5C C5' Si1 C3' -85.6(8) . .
C5C C5' Si1 C4 37.8(9) . .
C5C C5' Si1 C4' 34.5(10) . .
C5C C5' Si1 C5 76.4(10) . .
C5D C5' Si1 C2 -14.6(9) . .
C5D C5' Si1 C3 98.8(10) . .
C5D C5' Si1 C3' 98.6(9) . .
C5D C5' Si1 C4 -138.1(9) . .
C5D C5' Si1 C4' -141.3(8) . .
C5D C5' Si1 C5 -99.4(12) . .
C21 C1 C2 Si1 26(11) . .
C21 C22 C23 C24 -178.3(2) . .
C21 C22 C30 C21 -1.2(4) . 2_547
C21 C22 C30 C29 177.7(2) . .
C22 C23 C24 C27' -179.1(4) . .
C22 C23 C24 C28 0.5(4) . .
C22 C23 C24 S1 -178.7(2) . .
C23 C22 C30 C21 179.1(2) . 2_547
C23 C22 C30 C29 -2.0(4) . .
C23 C24 C27' C26' -175.9(7) . .
C23 C24 C28 C27 179.0(4) . .
C23 C24 C28 C29 -1.9(4) . .
C23 C24 C28 S1' 177.9(2) . .
C23 C24 S1 C26 179.0(7) . .
C24 C28 C29 C30 1.3(4) . .
C24 C28 S1' C26' -0.7(7) . .
C26 C27 C28 C24 2.8(9) . .
C26 C27 C28 C29 -176.4(8) . .
C26 C27 C28 S1' 8.1(17) . .
C27 C26 S1 C24 2.4(14) . .
C27 C28 C29 C30 -179.6(4) . .
C27 C28 S1' C26' -176(2) . .
C27' C24 C28 C27 -1.5(6) . .
C27' C24 C28 C29 177.7(4) . .
C27' C24 C28 S1' -2.6(5) . .
C27' C24 S1 C26 -179(2) . .
C27' C26' S1' C28 4.1(13) . .
C28 C24 C27' C26' 4.6(9) . .
C28 C24 S1 C26 -0.3(7) . .
C28 C29 C30 C21 179.5(2) . 2_547
C28 C29 C30 C22 0.7(4) . .
C29 C28 S1' C26' 179.0(7) . .
C30 C21 C22 C23 -179.1(2) 2_547 .
C30 C21 C22 C30 1.2(4) 2_547 .
C30 C22 C23 C24 1.4(4) . .
F1 C26 C27 C28 -178.0(13) . .
F1 C26 S1 C24 177.4(12) . .
F1' C26' C27' C24 -178.6(12) . .
F1' C26' S1' C28 177.6(12) . .
S1 C24 C27' C26' 5.6(16) . .
S1 C24 C28 C27 -1.7(5) . .
S1 C24 C28 C29 177.5(2) . .
S1 C24 C28 S1' -2.8(3) . .
S1 C26 C27 C28 -3.1(14) . .
S1' C26' C27' C24 -5.3(13) . .
S1' C28 C29 C30 -178.5(2) . .
